data_7151988
loop_
_publ_author_name
'Cowley, Andrew R.'
'Hill, Thomas J.'
'Kocis, Petr'
'Moloney, Mark G.'
'Stevenson, Robert D.'
'Thompson, Amber L.'

_publ_section_title
;
 Spirocyclic systems derived from pyroglutamic acid.
;
_journal_issue 20
_journal_name_full 'Organic &amp; biomolecular chemistry'
_journal_page_first 7042
_journal_page_last 7056
_journal_paper_doi 10.1039/c1ob05708a
_journal_volume 9
_journal_year 2011
_chemical_absolute_configuration syn
_chemical_compound_source
;
synthesis as described
;
_chemical_formula_moiety ' C23 H22 N2 O4 '
_chemical_formula_sum 'C23 H22 N2 O4'
_chemical_formula_weight 390.44
_chemical_melting_point ?
_chemical_name_systematic
;
?
;
_space_group_IT_number 170
_symmetry_cell_setting hexagonal
_symmetry_space_group_name_Hall 'P 65'
_symmetry_space_group_name_H-M 'P 65'
_atom_sites_solution_hydrogens geom
_atom_sites_solution_primary direct
_cell_angle_alpha 90
_cell_angle_beta 90
_cell_angle_gamma 120
_cell_formula_units_Z 6
_cell_length_a 9.7445(2)
_cell_length_b 9.7445(2)
_cell_length_c 37.3937(5)
_cell_measurement_reflns_used 20963
_cell_measurement_temperature 150
_cell_measurement_theta_max 28
_cell_measurement_theta_min 5
_cell_volume 3075.02(10)
_computing_cell_refinement
;
KappaCCD software 'DENZO' (Otwinowski & Minor, 1996)
;
_computing_data_collection
;
KappaCCD software 'Collect' (Nonius, 2000)
;
_computing_data_reduction
;
KappaCCD software 'DENZO' (Otwinowski & Minor, 1996)
;
_computing_publication_material
;
CRYSTALS (Watkin et al, 2001)
;
_computing_structure_refinement
;
CRYSTALS (Watkin et al, 2001)
;
_computing_structure_solution 'SIR92 (Giacovazzo et al, 1992)'
_diffrn_ambient_temperature 150
_diffrn_measured_fraction_theta_full 0.997
_diffrn_measured_fraction_theta_max 0.997
_diffrn_measurement_device_type
;
Nonius KappaCCD
;
_diffrn_measurement_method \w
_diffrn_radiation_monochromator graphite
_diffrn_radiation_type 'Mo K\a'
_diffrn_radiation_wavelength 0.71073
_diffrn_reflns_av_R_equivalents 0.055
_diffrn_reflns_limit_h_max 12
_diffrn_reflns_limit_h_min -12
_diffrn_reflns_limit_k_max 12
_diffrn_reflns_limit_k_min -12
_diffrn_reflns_limit_l_max 48
_diffrn_reflns_limit_l_min -48
_diffrn_reflns_number 20963
_diffrn_reflns_theta_full 27.46
_diffrn_reflns_theta_max 27.46
_diffrn_reflns_theta_min 5.30
_diffrn_standards_decay_% 0.00
_diffrn_standards_interval_count 0
_diffrn_standards_interval_time 0
_diffrn_standards_number 0
_exptl_absorpt_coefficient_mu 0.087
_exptl_absorpt_correction_T_max 0.97
_exptl_absorpt_correction_T_min 0.97
_exptl_absorpt_correction_type multi-scan
_exptl_absorpt_process_details
;
Denzo/Scalepack (Otwinowski & Minor, 1996)
;
_exptl_crystal_colour ' colourless '
_exptl_crystal_density_diffrn 1.265
_exptl_crystal_density_meas ?
_exptl_crystal_description ' fragment '
_exptl_crystal_F_000 1236.
_exptl_crystal_size_max 0.35
_exptl_crystal_size_mid 0.30
_exptl_crystal_size_min 0.30
_refine_diff_density_max 0.28
_refine_diff_density_min -0.20
_refine_ls_extinction_method None
_refine_ls_goodness_of_fit_ref 1.0490
_refine_ls_hydrogen_treatment noref
_refine_ls_matrix_type full
_refine_ls_number_parameters 262
_refine_ls_number_reflns 1557
_refine_ls_R_factor_gt 0.0474
_refine_ls_shift/su_max 0.006524
_refine_ls_structure_factor_coef F
_refine_ls_weighting_details
;
Chebychev polynomial with 3 parameters (Carruthers & Watkin , 1979)
0.600 0.279 0.329
;
_refine_ls_weighting_scheme calc
_refine_ls_wR_factor_ref 0.0555
_reflns_limit_h_max 0
_reflns_limit_h_min -10
_reflns_limit_k_max 12
_reflns_limit_k_min 0
_reflns_limit_l_max 48
_reflns_limit_l_min 0
_reflns_number_gt 1557
_reflns_number_total 2399
_reflns_threshold_expression >2.00\s(I)
_cod_data_source_file c1ob05708a.txt
_cod_data_source_block 3a
_cod_depositor_comments
;
The following automatic conversions were performed:

'_chemical_melting_point' value 'not measured' was changed to '?' -
the value is undefined or not given.

'_symmetry_cell_setting' value
'Hexagonal' changed to 'hexagonal' according to
/home/saulius/struct/CIF-dictionaries/cif_core.dic dictionary named
'cif_core.dic' version 2.4.1 from 2010-06-29.

Automatic conversion script
Id: cif_fix_values 1715 2011-07-08 13:25:40Z adriana 

The following automatic conversions were performed:

'_exptl_crystal_density_meas' value 'not measured' was changed to '?'
- the value is perceived as not measured.

Automatic conversion script
Id: cif_fix_values 3008 2015-01-20 13:52:24Z robertas 
;
_cod_original_sg_symbol_Hall 'P 65 '
_cod_original_sg_symbol_H-M 'P 65 '
_cod_original_formula_sum ' C23 H22 N2 O4 '
_cod_database_code 7151988

loop_
_symmetry_equiv_pos_as_xyz
x,y,z
x-y,x,z+5/6
-y,x-y,z+2/3
-x,-y,z+1/2
-x+y,-x,z+1/3
y,-x+y,z+1/6

loop_
_atom_site_label
_atom_site_fract_x
_atom_site_fract_y
_atom_site_fract_z
_atom_site_U_iso_or_equiv
_atom_site_occupancy
_atom_site_adp_type
N1 0.2223(4) 0.0501(4) 0.30482(8) 0.0360 1.0000 Uani
C1 0.1858(4) 0.0833(4) 0.3370(1) 0.0363 1.0000 Uani
O1 0.2307(3) 0.0628(4) 0.36624(7) 0.0507 1.0000 Uani
C2 0.0722(4) 0.1478(5) 0.3316(1) 0.0391 1.0000 Uani
C3 0.0967(5) 0.1980(5) 0.29192(11) 0.0451 1.0000 Uani
C4 0.1878(4) 0.1251(5) 0.2752(1) 0.0406 1.0000 Uani
C5 0.3539(6) 0.2355(9) 0.26197(18) 0.0988 1.0000 Uani
O2 0.4488(3) 0.1732(3) 0.27235(9) 0.0559 1.0000 Uani
C6 0.3635(5) 0.0427(5) 0.29629(11) 0.0427 1.0000 Uani
C7 -0.0989(5) 0.0150(6) 0.34164(11) 0.0480 1.0000 Uani
C8 -0.2086(6) 0.0734(7) 0.33447(15) 0.0696 1.0000 Uani
N2 -0.2917(6) 0.1197(8) 0.32828(17) 0.1026 1.0000 Uani
C9 -0.1533(4) -0.1450(5) 0.3246(1) 0.0449 1.0000 Uani
C10 -0.2167(5) -0.1817(5) 0.29018(12) 0.0498 1.0000 Uani
C11 -0.2679(5) -0.3305(6) 0.27581(13) 0.0563 1.0000 Uani
C12 -0.2586(5) -0.4461(5) 0.29564(14) 0.0558 1.0000 Uani
C13 -0.1982(6) -0.4125(6) 0.32986(14) 0.0621 1.0000 Uani
C14 -0.1451(5) -0.2625(6) 0.34399(11) 0.0534 1.0000 Uani
C15 0.1210(5) 0.2827(5) 0.35848(11) 0.0474 1.0000 Uani
O3 0.0535(4) 0.2701(4) 0.38625(9) 0.0644 1.0000 Uani
O4 0.2475(5) 0.4119(4) 0.34773(9) 0.0678 1.0000 Uani
C16 0.3012(9) 0.5505(7) 0.37160(17) 0.0923 1.0000 Uani
C17 0.427(1) 0.6829(8) 0.35486(18) 0.1061 1.0000 Uani
C18 0.3242(4) -0.1131(5) 0.27840(11) 0.0426 1.0000 Uani
C19 0.4378(5) -0.1219(6) 0.25838(11) 0.0490 1.0000 Uani
C20 0.4046(6) -0.2627(6) 0.24237(13) 0.0567 1.0000 Uani
C21 0.2588(7) -0.3953(6) 0.24619(14) 0.0616 1.0000 Uani
C22 0.1442(6) -0.3876(5) 0.26661(16) 0.0657 1.0000 Uani
C23 0.1762(5) -0.2467(5) 0.28227(15) 0.0579 1.0000 Uani
H31 0.1590 0.3161 0.2899 0.0550 1.0000 Uiso
H32 -0.0080 0.1574 0.2798 0.0550 1.0000 Uiso
H41 0.1204 0.0616 0.2546 0.0459 1.0000 Uiso
H51 0.3950 0.3431 0.2727 0.1079 1.0000 Uiso
H52 0.3538 0.2436 0.2353 0.1079 1.0000 Uiso
H61 0.4253 0.0486 0.3182 0.0512 1.0000 Uiso
H71 -0.0976 -0.0071 0.3677 0.0586 1.0000 Uiso
H101 -0.2254 -0.1000 0.2758 0.0607 1.0000 Uiso
H111 -0.3117 -0.3549 0.2510 0.0636 1.0000 Uiso
H121 -0.2956 -0.5533 0.2851 0.0602 1.0000 Uiso
H131 -0.1926 -0.4957 0.3444 0.0676 1.0000 Uiso
H141 -0.0998 -0.2383 0.3687 0.0575 1.0000 Uiso
H161 0.3381 0.5295 0.3948 0.0963 1.0000 Uiso
H162 0.2118 0.5710 0.3761 0.0963 1.0000 Uiso
H171 0.4646 0.7778 0.3707 0.1070 1.0000 Uiso
H172 0.5159 0.6619 0.3504 0.1070 1.0000 Uiso
H173 0.3897 0.7034 0.3316 0.1070 1.0000 Uiso
H191 0.5449 -0.0259 0.2554 0.0617 1.0000 Uiso
H201 0.4879 -0.2680 0.2278 0.0750 1.0000 Uiso
H211 0.2351 -0.4968 0.2343 0.0820 1.0000 Uiso
H221 0.0381 -0.4845 0.2700 0.0781 1.0000 Uiso
H231 0.0924 -0.2409 0.2965 0.0701 1.0000 Uiso

loop_
_atom_site_aniso_label
_atom_site_aniso_U_11
_atom_site_aniso_U_22
_atom_site_aniso_U_33
_atom_site_aniso_U_23
_atom_site_aniso_U_13
_atom_site_aniso_U_12
N1 0.0332(16) 0.0374(16) 0.0366(16) 0.0002(13) -0.0003(12) 0.0170(13)
C1 0.0310(17) 0.0350(19) 0.0386(19) 0.0012(15) -0.0010(16) 0.0134(15)
O1 0.0455(16) 0.0693(19) 0.0396(15) 0.0118(14) -0.0029(13) 0.0304(15)
C2 0.042(2) 0.044(2) 0.0389(19) -0.0096(17) -0.0087(16) 0.0266(18)
C3 0.060(3) 0.041(2) 0.0370(18) -0.0101(16) -0.0196(18) 0.0268(19)
C4 0.0341(18) 0.051(2) 0.0298(17) 0.0012(16) -0.0036(15) 0.0160(17)
C5 0.034(2) 0.137(6) 0.098(5) 0.071(4) 0.005(3) 0.023(3)
O2 0.0377(15) 0.0402(15) 0.083(2) 0.0042(15) 0.0170(15) 0.0141(13)
C6 0.0337(18) 0.044(2) 0.051(2) 0.0018(18) 0.0069(17) 0.0192(17)
C7 0.035(2) 0.066(3) 0.045(2) -0.0127(19) -0.0032(17) 0.027(2)
C8 0.045(3) 0.091(4) 0.079(3) -0.049(3) -0.022(2) 0.039(3)
N2 0.068(3) 0.131(5) 0.140(5) -0.083(4) -0.054(3) 0.074(3)
C9 0.0299(19) 0.050(2) 0.048(2) -0.0061(19) 0.0015(17) 0.0150(18)
C10 0.044(2) 0.055(2) 0.053(2) -0.010(2) -0.0049(19) 0.027(2)
C11 0.044(2) 0.055(3) 0.060(3) -0.015(2) -0.006(2) 0.017(2)
C12 0.036(2) 0.041(2) 0.074(3) -0.006(2) -0.001(2) 0.0063(18)
C13 0.048(2) 0.053(3) 0.068(3) 0.009(2) 0.004(2) 0.012(2)
C14 0.043(2) 0.057(3) 0.045(2) 0.0023(19) 0.0031(18) 0.013(2)
C15 0.053(2) 0.054(2) 0.043(2) -0.0143(19) -0.0094(19) 0.032(2)
O3 0.066(2) 0.070(2) 0.0563(18) -0.0256(17) 0.0014(17) 0.0337(18)
O4 0.078(2) 0.0484(18) 0.0501(17) -0.0189(14) -0.0007(16) 0.0113(17)
C16 0.113(5) 0.056(3) 0.072(4) -0.029(3) -0.001(3) 0.015(3)
C17 0.125(6) 0.065(4) 0.078(4) -0.016(3) -0.001(4) 0.009(4)
C18 0.0365(19) 0.042(2) 0.053(2) 0.0033(17) 0.0051(17) 0.0223(16)
C19 0.044(2) 0.060(3) 0.051(2) 0.005(2) 0.0070(18) 0.031(2)
C20 0.068(3) 0.065(3) 0.054(3) 0.003(2) 0.009(2) 0.046(3)
C21 0.082(4) 0.059(3) 0.064(3) -0.008(2) -0.007(3) 0.050(3)
C22 0.056(3) 0.041(2) 0.098(4) -0.007(2) 0.005(3) 0.023(2)
C23 0.043(2) 0.045(2) 0.087(3) -0.006(2) 0.010(2) 0.023(2)

loop_
_atom_type_symbol
_atom_type_scat_dispersion_real
_atom_type_scat_dispersion_imag
_atom_type_scat_Cromer_Mann_a1
_atom_type_scat_Cromer_Mann_b1
_atom_type_scat_Cromer_Mann_a2
_atom_type_scat_Cromer_Mann_b2
_atom_type_scat_Cromer_Mann_a3
_atom_type_scat_Cromer_Mann_b3
_atom_type_scat_Cromer_Mann_a4
_atom_type_scat_Cromer_Mann_b4
_atom_type_scat_Cromer_Mann_c
_atom_type_scat_source
'C ' 0.0020 0.0020 2.3100 20.8439 1.0200 10.2075 1.5886 0.5687 0.8650 51.6512 0.2156 International_Tables_Vol_IV_Table_2.2B
'H ' 0.0000 0.0000 0.4930 10.5109 0.3229 26.1257 0.1402 3.1424 0.0408 57.7997 0.0030 International_Tables_Vol_IV_Table_2.2B
'N ' 0.0040 0.0030 12.2126 0.0057 3.1322 9.8933 2.0125 28.9975 1.1663 0.5826 -11.5290 International_Tables_Vol_IV_Table_2.2B
'O ' 0.0080 0.0060 3.0485 13.2771 2.2868 5.7011 1.5463 0.3239 0.8670 32.9089 0.2508 International_Tables_Vol_IV_Table_2.2B

loop_
_geom_angle_atom_site_label_1
_geom_angle_atom_site_label_2
_geom_angle_atom_site_label_3
_geom_angle
_geom_angle_publ_flag
C1 N1 C4 114.0(3) yes
C1 N1 C6 125.7(3) yes
C4 N1 C6 108.7(3) yes
N1 C1 O1 126.9(4) yes
N1 C1 C2 108.3(3) yes
O1 C1 C2 124.9(3) yes
C1 C2 C3 103.2(3) yes
C1 C2 C7 108.6(3) yes
C3 C2 C7 115.2(3) yes
C1 C2 C15 106.7(3) yes
C3 C2 C15 115.2(3) yes
C7 C2 C15 107.4(3) yes
C2 C3 C4 106.3(3) yes
C2 C3 H31 110.3 no
C4 C3 H31 110.3 no
C2 C3 H32 110.3 no
C4 C3 H32 110.3 no
H31 C3 H32 109.5 no
N1 C4 C3 104.9(3) yes
N1 C4 C5 99.9(3) yes
C3 C4 C5 118.0(5) yes
N1 C4 H41 121.3 no
C3 C4 H41 104.4 no
C5 C4 H41 109.1 no
C4 C5 O2 107.9(4) yes
C4 C5 H51 109.9 no
O2 C5 H51 109.9 no
C4 C5 H52 109.9 no
O2 C5 H52 109.9 no
H51 C5 H52 109.5 no
C5 O2 C6 110.2(3) yes
N1 C6 O2 103.7(3) yes
N1 C6 C18 112.0(3) yes
O2 C6 C18 110.9(3) yes
N1 C6 H61 112.1 no
O2 C6 H61 113.2 no
C18 C6 H61 105.1 no
C2 C7 C8 108.6(4) yes
C2 C7 C9 115.5(3) yes
C8 C7 C9 112.0(3) yes
C2 C7 H71 106.8 no
C8 C7 H71 110.7 no
C9 C7 H71 102.9 no
C7 C8 N2 178.6(7) yes
C7 C9 C10 122.4(4) yes
C7 C9 C14 119.6(4) yes
C10 C9 C14 118.1(4) yes
C9 C10 C11 120.6(4) yes
C9 C10 H101 119.7 no
C11 C10 H101 119.7 no
C10 C11 C12 120.4(4) yes
C10 C11 H111 119.8 no
C12 C11 H111 119.8 no
C11 C12 C13 119.8(4) yes
C11 C12 H121 120.1 no
C13 C12 H121 120.1 no
C12 C13 C14 119.6(5) yes
C12 C13 H131 120.2 no
C14 C13 H131 120.2 no
C9 C14 C13 121.6(4) yes
C9 C14 H141 119.2 no
C13 C14 H141 119.2 no
C2 C15 O3 124.1(4) yes
C2 C15 O4 111.3(4) yes
O3 C15 O4 124.6(4) yes
C15 O4 C16 115.2(4) yes
O4 C16 C17 108.5(5) yes
O4 C16 H161 109.7 no
C17 C16 H161 109.7 no
O4 C16 H162 109.7 no
C17 C16 H162 109.7 no
H161 C16 H162 109.5 no
C16 C17 H171 109.5 no
C16 C17 H172 109.5 no
H171 C17 H172 109.5 no
C16 C17 H173 109.5 no
H171 C17 H173 109.5 no
H172 C17 H173 109.5 no
C6 C18 C19 119.5(4) yes
C6 C18 C23 121.1(4) yes
C19 C18 C23 119.4(4) yes
C18 C19 C20 120.2(4) yes
C18 C19 H191 119.9 no
C20 C19 H191 119.9 no
C19 C20 C21 120.7(4) yes
C19 C20 H201 119.7 no
C21 C20 H201 119.7 no
C20 C21 C22 119.4(4) yes
C20 C21 H211 120.3 no
C22 C21 H211 120.3 no
C21 C22 C23 120.1(4) yes
C21 C22 H221 120.0 no
C23 C22 H221 120.0 no
C18 C23 C22 120.2(4) yes
C18 C23 H231 119.9 no
C22 C23 H231 119.9 no

loop_
_geom_bond_atom_site_label_1
_geom_bond_atom_site_label_2
_geom_bond_distance
_geom_bond_publ_flag
N1 C1 1.341(5) yes
N1 C4 1.456(5) yes
N1 C6 1.449(5) yes
C1 O1 1.229(5) yes
C1 C2 1.535(5) yes
C2 C3 1.544(6) yes
C2 C7 1.561(6) yes
C2 C15 1.529(5) yes
C3 C4 1.521(6) yes
C3 H31 1.000 no
C3 H32 1.000 no
C4 C5 1.511(6) yes
C4 H41 1.000 no
C5 O2 1.391(7) yes
C5 H51 1.000 no
C5 H52 1.000 no
O2 C6 1.433(5) yes
C6 C18 1.522(6) yes
C6 H61 1.000 no
C7 C8 1.465(7) yes
C7 C9 1.514(6) yes
C7 H71 1.000 no
C8 N2 1.131(7) yes
C9 C10 1.394(6) yes
C9 C14 1.391(7) yes
C10 C11 1.384(6) yes
C10 H101 1.000 no
C11 C12 1.389(7) yes
C11 H111 1.000 no
C12 C13 1.378(7) yes
C12 H121 1.000 no
C13 C14 1.388(7) yes
C13 H131 1.000 no
C14 H141 1.000 no
C15 O3 1.202(5) yes
C15 O4 1.309(6) yes
O4 C16 1.479(6) yes
C16 C17 1.41(1) yes
C16 H161 1.000 no
C16 H162 1.000 no
C17 H171 1.000 no
C17 H172 1.00 no
C17 H173 1.000 no
C18 C19 1.374(6) yes
C18 C23 1.385(6) yes
C19 C20 1.379(7) yes
C19 H191 1.000 no
C20 C21 1.369(8) yes
C20 H201 1.000 no
C21 C22 1.385(7) yes
C21 H211 1.000 no
C22 C23 1.378(7) yes
C22 H221 1.000 no
C23 H231 1.000 no
